data_4107914
loop_
_publ_author_name
'Bo Zheng'
'Hao Dong'
'Junfeng Bai'
'Yizhi Li'
'Shuhua Li'
'Manfred Scheer'

_publ_contact_author
;
    Junfeng Bai
    State KeyLab of Coordination Chemistry
    School of Chemistryand Chemical Engineering
    Nanjing University
    Hankou 22, Nanjing 210093
    P.R. China
;
_publ_contact_author_email bjunfeng@nju.edu.cn
_publ_contact_author_fax '86 25 83314502'
_publ_contact_author_phone 86-25-83593384
_publ_section_title
;
 Temperature Controlled Reversible Change of the Coordination Modes of the
 Highly Symmetrical Multitopic Ligand To Construct Coordination
 Assemblies: Experimental and Theoretical Studies
;
_journal_name_full 'Journal of the American Chemical Society'
_journal_page_first 7778
_journal_page_last 7779
_journal_paper_doi 10.1021/ja800439p
_journal_volume 130
_journal_year 2008
_chemical_formula_moiety 'C16 H32 Cd4 O32, 2(H2 O)'
_chemical_formula_sum 'C16 H36 Cd4 O34'
_chemical_formula_weight 1222.05
_chemical_name_systematic
; 
 ? 
;
_space_group_IT_number 14
_symmetry_cell_setting monoclinic
_symmetry_space_group_name_Hall '-P 2yn'
_symmetry_space_group_name_H-M 'P 1 21/n 1'
_atom_sites_solution_hydrogens geom
_atom_sites_solution_primary direct
_atom_sites_solution_secondary difmap
_audit_creation_method SHELXL-97
_cell_angle_alpha 90.00
_cell_angle_beta 99.525(2)
_cell_angle_gamma 90.00
_cell_formula_units_Z 2
_cell_length_a 6.9429(9)
_cell_length_b 16.203(2)
_cell_length_c 16.022(2)
_cell_measurement_reflns_used 4061
_cell_measurement_temperature 291(2)
_cell_measurement_theta_max 28.13
_cell_measurement_theta_min 2.58
_cell_volume 1777.6(4)
_computing_cell_refinement SMART
_computing_data_collection 'SMART (Bruker, 2000)'
_computing_data_reduction 'SAINT (Bruker, 2000)'
_computing_molecular_graphics SHELXTL
_computing_publication_material SHELXTL
_computing_structure_refinement SHELXTL
_computing_structure_solution 'SHELXTL (Bruker, 2000)'
_diffrn_ambient_temperature 291(2)
_diffrn_measured_fraction_theta_full 0.994
_diffrn_measured_fraction_theta_max 0.994
_diffrn_radiation_monochromator graphite
_diffrn_radiation_source 'fine-focus sealed tube'
_diffrn_radiation_type MoK\a
_diffrn_radiation_wavelength 0.71073
_diffrn_reflns_av_R_equivalents 0.0709
_diffrn_reflns_av_sigmaI/netI 0.0564
_diffrn_reflns_limit_h_max 8
_diffrn_reflns_limit_h_min -8
_diffrn_reflns_limit_k_max 19
_diffrn_reflns_limit_k_min -14
_diffrn_reflns_limit_l_max 19
_diffrn_reflns_limit_l_min -18
_diffrn_reflns_number 9455
_diffrn_reflns_theta_full 26.00
_diffrn_reflns_theta_max 26.00
_diffrn_reflns_theta_min 1.80
_exptl_absorpt_coefficient_mu 2.479
_exptl_absorpt_correction_T_max 0.598
_exptl_absorpt_correction_T_min 0.497
_exptl_absorpt_correction_type multi-scan
_exptl_absorpt_process_details 'SADABA, (Bruker, 2000)'
_exptl_crystal_colour colourless
_exptl_crystal_density_diffrn 2.283
_exptl_crystal_description block
_exptl_crystal_F_000 1192
_exptl_crystal_size_max 0.3
_exptl_crystal_size_mid 0.24
_exptl_crystal_size_min 0.21
_refine_diff_density_max 0.982
_refine_diff_density_min -2.511
_refine_diff_density_rms 0.232
_refine_ls_extinction_method none
_refine_ls_goodness_of_fit_ref 1.055
_refine_ls_hydrogen_treatment constr
_refine_ls_matrix_type full
_refine_ls_number_parameters 244
_refine_ls_number_reflns 3475
_refine_ls_number_restraints 0
_refine_ls_restrained_S_all 1.055
_refine_ls_R_factor_all 0.0601
_refine_ls_R_factor_gt 0.0508
_refine_ls_shift/su_max 0.000
_refine_ls_shift/su_mean 0.000
_refine_ls_structure_factor_coef Fsqd
_refine_ls_weighting_details 'calc w=1/[\s^2^(Fo^2^)+(0.08P)^2^+1.99P] where P=(Fo^2^+2Fc^2^)/3'
_refine_ls_weighting_scheme calc
_refine_ls_wR_factor_gt 0.1303
_refine_ls_wR_factor_ref 0.1359
_reflns_number_gt 2909
_reflns_number_total 3475
_reflns_threshold_expression >2sigma(I)
_cod_data_source_file ja800439p-file002.cif
_cod_data_source_block complex2
_cod_original_cell_volume 1777.5(4)
_cod_original_sg_symbol_H-M ' P 21/n'
_cod_database_code 4107914

loop_
_symmetry_equiv_pos_as_xyz
'x, y, z'
'-x+1/2, y+1/2, -z+1/2'
'-x, -y, -z'
'x-1/2, -y-1/2, z-1/2'

loop_
_atom_site_label
_atom_site_type_symbol
_atom_site_fract_x
_atom_site_fract_y
_atom_site_fract_z
_atom_site_U_iso_or_equiv
_atom_site_adp_type
_atom_site_occupancy
_atom_site_symmetry_multiplicity
_atom_site_calc_flag
_atom_site_refinement_flags
C1 C 1.0125(9) 0.1590(4) 0.2740(4) 0.0234(12) Uani 1 1 d .
C2 C 0.9996(9) 0.1759(4) 0.3619(4) 0.0223(12) Uani 1 1 d .
C3 C 1.0065(9) 0.2650(4) 0.3446(4) 0.0222(12) Uani 1 1 d .
C4 C 1.0190(9) 0.2465(4) 0.2562(4) 0.0222(13) Uani 1 1 d .
C5 C 0.9776(9) -0.2469(4) 0.2368(4) 0.0211(12) Uani 1 1 d .
C6 C 0.9984(9) -0.2671(4) 0.1505(4) 0.0241(13) Uani 1 1 d .
C7 C 0.9935(9) -0.3544(4) 0.1703(4) 0.0234(12) Uani 1 1 d .
C8 C 0.9736(9) -0.3339(4) 0.2578(4) 0.0251(13) Uani 1 1 d .
Cd1 Cd 1.00567(7) 0.25907(3) 0.05331(3) 0.02641(17) Uani 1 1 d .
Cd2 Cd 0.97501(7) -0.04417(3) 0.25128(3) 0.02925(18) Uani 1 1 d .
O1 O 1.0184(7) 0.0941(3) 0.2307(3) 0.0320(11) Uani 1 1 d .
O2 O 0.9869(7) 0.1340(3) 0.4261(3) 0.0339(11) Uani 1 1 d .
O3 O 1.0033(8) 0.3287(3) 0.3882(3) 0.0370(12) Uani 1 1 d .
O4 O 1.0309(7) 0.2904(3) 0.1925(3) 0.0294(10) Uani 1 1 d .
O5 O 0.9661(7) -0.1821(3) 0.2783(3) 0.0293(10) Uani 1 1 d .
O6 O 1.0150(7) -0.2251(3) 0.0858(3) 0.0322(11) Uani 1 1 d .
O7 O 1.0066(8) -0.4204(3) 0.1292(3) 0.0357(11) Uani 1 1 d .
O8 O 0.9593(7) -0.3736(3) 0.3225(3) 0.0333(11) Uani 1 1 d .
O9 O 1.2968(8) -0.0534(3) 0.2985(4) 0.0538(16) Uani 1 1 d .
H9A H 1.3178 -0.0485 0.3521 0.081 Uiso 1 1 d R
H9B H 1.3375 -0.1003 0.2849 0.081 Uiso 1 1 d R
O10 O 0.6538(8) -0.0355(3) 0.2019(4) 0.0546(16) Uani 1 1 d .
H10B H 0.6330 0.0049 0.1678 0.082 Uiso 1 1 d R
H10A H 0.6153 -0.0799 0.1761 0.082 Uiso 1 1 d R
O11 O 1.0255(9) -0.0616(3) 0.1134(3) 0.0474(14) Uani 1 1 d .
H11B H 0.9484 -0.0988 0.0900 0.071 Uiso 1 1 d R
H11A H 1.0021 -0.0165 0.0866 0.071 Uiso 1 1 d R
O12 O 0.8974(8) -0.0234(3) 0.3829(3) 0.0421(13) Uani 1 1 d .
H12B H 0.8596 0.0262 0.3868 0.063 Uiso 1 1 d R
H12A H 0.8060 -0.0561 0.3901 0.063 Uiso 1 1 d R
O13 O 1.1266(8) 0.1305(3) 0.0822(3) 0.0417(12) Uani 1 1 d .
H13A H 1.2505 0.1322 0.0885 0.063 Uiso 1 1 d R
H13B H 1.0921 0.1132 0.1276 0.063 Uiso 1 1 d R
O14 O 0.7030(7) 0.1994(3) 0.0489(3) 0.0440(13) Uani 1 1 d .
H14A H 0.7189 0.1416 0.0611 0.066 Uiso 1 1 d R
H14B H 0.6281 0.2066 -0.0066 0.066 Uiso 1 1 d R
O15 O 0.8770(8) 0.3872(3) 0.0216(3) 0.0411(12) Uani 1 1 d .
H15A H 0.9813 0.4257 0.0199 0.062 Uiso 1 1 d R
H15B H 0.7940 0.3857 -0.0326 0.062 Uiso 1 1 d R
O16 O 1.3127(8) 0.3079(4) 0.0570(3) 0.0521(15) Uani 1 1 d .
H16B H 1.3882 0.2857 0.0980 0.078 Uiso 1 1 d R
H16A H 1.3513 0.2959 0.0108 0.078 Uiso 1 1 d R
O1W O 0.2963(10) -0.0091(4) 0.0029(4) 0.074(2) Uani 1 1 d .
H1A H 0.3381 0.0072 0.0530 0.089 Uiso 1 1 d R
H1B H 0.3134 0.0288 -0.0319 0.111 Uiso 1 1 d R

loop_
_atom_site_aniso_label
_atom_site_aniso_U_11
_atom_site_aniso_U_22
_atom_site_aniso_U_33
_atom_site_aniso_U_23
_atom_site_aniso_U_13
_atom_site_aniso_U_12
C1 0.028(3) 0.020(3) 0.023(3) -0.001(2) 0.004(2) -0.001(2)
C2 0.023(3) 0.021(3) 0.024(3) 0.002(2) 0.008(2) 0.000(2)
C3 0.027(3) 0.018(3) 0.021(3) 0.002(2) 0.003(2) 0.002(2)
C4 0.027(3) 0.016(3) 0.023(3) -0.001(2) 0.004(2) -0.002(2)
C5 0.020(3) 0.017(3) 0.025(3) 0.001(2) 0.000(2) -0.002(2)
C6 0.029(3) 0.018(3) 0.025(3) -0.001(2) 0.002(2) 0.000(2)
C7 0.028(3) 0.018(3) 0.023(3) -0.002(2) 0.001(2) 0.001(2)
C8 0.030(3) 0.017(3) 0.028(3) 0.002(2) 0.004(3) -0.002(2)
Cd1 0.0347(3) 0.0254(3) 0.0195(3) -0.00002(17) 0.00524(19) 0.00011(18)
Cd2 0.0374(3) 0.0220(3) 0.0283(3) -0.00033(18) 0.0051(2) 0.00001(19)
O1 0.058(3) 0.015(2) 0.026(2) -0.0027(18) 0.019(2) -0.001(2)
O2 0.057(3) 0.024(2) 0.022(2) 0.0022(19) 0.011(2) 0.001(2)
O3 0.062(3) 0.020(2) 0.027(2) -0.0059(19) 0.001(2) 0.006(2)
O4 0.052(3) 0.015(2) 0.021(2) 0.0000(17) 0.0068(19) -0.004(2)
O5 0.050(3) 0.015(2) 0.025(2) -0.0035(17) 0.013(2) -0.001(2)
O6 0.057(3) 0.022(2) 0.019(2) 0.0030(18) 0.010(2) 0.001(2)
O7 0.063(3) 0.015(2) 0.030(2) -0.0035(19) 0.011(2) 0.005(2)
O8 0.055(3) 0.023(2) 0.025(2) 0.0057(19) 0.015(2) -0.002(2)
O9 0.042(3) 0.026(3) 0.090(5) -0.012(3) -0.002(3) 0.004(2)
O10 0.048(3) 0.022(3) 0.084(4) -0.007(3) -0.019(3) 0.002(2)
O11 0.087(4) 0.025(3) 0.031(3) -0.002(2) 0.010(3) -0.008(3)
O12 0.060(4) 0.029(3) 0.041(3) -0.002(2) 0.019(3) -0.009(2)
O13 0.055(3) 0.034(3) 0.039(3) 0.009(2) 0.015(2) 0.009(2)
O14 0.041(3) 0.059(4) 0.031(3) 0.002(2) 0.005(2) -0.016(3)
O15 0.057(3) 0.028(3) 0.038(3) 0.004(2) 0.008(2) 0.008(2)
O16 0.046(3) 0.086(5) 0.025(2) 0.001(3) 0.008(2) -0.023(3)
O1W 0.069(5) 0.089(5) 0.069(4) 0.025(4) 0.024(4) 0.028(4)

loop_
_atom_type_symbol
_atom_type_description
_atom_type_scat_dispersion_real
_atom_type_scat_dispersion_imag
_atom_type_scat_source
C C 0.0033 0.0016 'International Tables Vol C Tables 4.2.6.8 and 6.1.1.4'
H H 0.0000 0.0000 'International Tables Vol C Tables 4.2.6.8 and 6.1.1.4'
O O 0.0106 0.0060 'International Tables Vol C Tables 4.2.6.8 and 6.1.1.4'
Cd Cd -0.8075 1.2024 'International Tables Vol C Tables 4.2.6.8 and 6.1.1.4'

loop_
_geom_angle_atom_site_label_1
_geom_angle_atom_site_label_2
_geom_angle_atom_site_label_3
_geom_angle
_geom_angle_site_symmetry_1
_geom_angle_site_symmetry_3
O1 C1 C4 134.5(6) . .
O1 C1 C2 134.6(6) . .
C4 C1 C2 90.8(5) . .
O2 C2 C1 136.1(6) . .
O2 C2 C3 134.2(6) . .
C1 C2 C3 89.7(5) . .
O3 C3 C4 135.9(6) . .
O3 C3 C2 134.7(5) . .
C4 C3 C2 89.4(5) . .
O4 C4 C1 136.1(6) . .
O4 C4 C3 133.8(5) . .
C1 C4 C3 90.0(5) . .
O5 C5 C8 133.4(6) . .
O5 C5 C6 136.0(6) . .
C8 C5 C6 90.6(5) . .
O6 C6 C5 134.3(6) . .
O6 C6 C7 135.6(6) . .
C5 C6 C7 90.1(5) . .
O7 C7 C6 134.6(6) . .
O7 C7 C8 135.5(6) . .
C6 C7 C8 89.9(5) . .
O8 C8 C5 134.9(6) . .
O8 C8 C7 135.6(6) . .
C5 C8 C7 89.4(5) . .
O13 Cd1 O4 92.23(16) . .
O13 Cd1 O16 90.0(2) . .
O4 Cd1 O16 88.68(17) . .
O13 Cd1 O6 86.52(17) . 3_755
O4 Cd1 O6 178.69(16) . 3_755
O16 Cd1 O6 90.93(18) . 3_755
O13 Cd1 O15 178.45(19) . .
O4 Cd1 O15 88.81(17) . .
O16 Cd1 O15 91.1(2) . .
O6 Cd1 O15 92.45(17) 3_755 .
O13 Cd1 O14 85.8(2) . .
O4 Cd1 O14 92.64(17) . .
O16 Cd1 O14 175.6(2) . .
O6 Cd1 O14 87.65(18) 3_755 .
O15 Cd1 O14 93.0(2) . .
O9 Cd2 O10 179.1(2) . .
O9 Cd2 O5 85.83(18) . .
O10 Cd2 O5 94.11(18) . .
O9 Cd2 O12 94.1(2) . .
O10 Cd2 O12 86.8(2) . .
O5 Cd2 O12 87.23(16) . .
O9 Cd2 O1 88.09(18) . .
O10 Cd2 O1 91.99(18) . .
O5 Cd2 O1 173.88(18) . .
O12 Cd2 O1 92.60(16) . .
O9 Cd2 O11 90.8(2) . .
O10 Cd2 O11 88.3(2) . .
O5 Cd2 O11 94.28(17) . .
O12 Cd2 O11 174.9(2) . .
O1 Cd2 O11 86.43(16) . .
C1 O1 Cd2 135.8(4) . .
C4 O4 Cd1 131.9(4) . .
C5 O5 Cd2 135.7(4) . .
C6 O6 Cd1 132.4(4) . 3_755
Cd2 O9 H9A 109.2 . .
Cd2 O9 H9B 109.2 . .
H9A O9 H9B 109.4 . .
Cd2 O10 H10B 109.2 . .
Cd2 O10 H10A 109.4 . .
H10B O10 H10A 109.4 . .
Cd2 O11 H11B 108.9 . .
Cd2 O11 H11A 109.3 . .
H11B O11 H11A 109.5 . .
Cd2 O12 H12B 109.2 . .
Cd2 O12 H12A 109.2 . .
H12B O12 H12A 109.5 . .
Cd1 O13 H13A 109.2 . .
Cd1 O13 H13B 109.4 . .
H13A O13 H13B 109.5 . .
Cd1 O14 H14A 109.3 . .
Cd1 O14 H14B 109.3 . .
H14A O14 H14B 109.5 . .
Cd1 O15 H15A 109.2 . .
Cd1 O15 H15B 109.4 . .
H15A O15 H15B 109.5 . .
Cd1 O16 H16B 109.2 . .
Cd1 O16 H16A 109.2 . .
H16B O16 H16A 109.5 . .
H1A O1W H1B 109.5 . .

loop_
_geom_bond_atom_site_label_1
_geom_bond_atom_site_label_2
_geom_bond_distance
_geom_bond_site_symmetry_2
C1 O1 1.263(7) .
C1 C4 1.449(9) .
C1 C2 1.451(8) .
C2 O2 1.248(7) .
C2 C3 1.471(8) .
C3 O3 1.249(7) .
C3 C4 1.465(8) .
C4 O4 1.258(7) .
C5 O5 1.253(7) .
C5 C8 1.450(8) .
C5 C6 1.451(8) .
C6 O6 1.261(7) .
C6 C7 1.451(9) .
C7 O7 1.268(8) .
C7 C8 1.468(8) .
C8 O8 1.239(7) .
Cd1 O13 2.264(5) .
Cd1 O4 2.265(4) .
Cd1 O16 2.266(5) .
Cd1 O6 2.277(4) 3_755
Cd1 O15 2.283(5) .
Cd1 O14 2.303(5) .
Cd2 O9 2.242(6) .
Cd2 O10 2.244(6) .
Cd2 O5 2.279(4) .
Cd2 O12 2.287(5) .
Cd2 O1 2.292(4) .
Cd2 O11 2.311(5) .
O6 Cd1 2.277(4) 3_755
O9 H9A 0.8505 .
O9 H9B 0.8507 .
O10 H10B 0.8500 .
O10 H10A 0.8499 .
O11 H11B 0.8503 .
O11 H11A 0.8498 .
O12 H12B 0.8502 .
O12 H12A 0.8501 .
O13 H13A 0.8500 .
O13 H13B 0.8502 .
O14 H14A 0.9600 .
O14 H14B 0.9600 .
O15 H15A 0.9600 .
O15 H15B 0.9602 .
O16 H16B 0.8501 .
O16 H16A 0.8496 .
O1W H1A 0.8499 .
O1W H1B 0.8499 .

loop_
_geom_hbond_atom_site_label_D
_geom_hbond_atom_site_label_H
_geom_hbond_atom_site_label_A
_geom_hbond_distance_DH
_geom_hbond_distance_HA
_geom_hbond_distance_DA
_geom_hbond_angle_DHA
_geom_hbond_site_symmetry_A
O11 H11A O13 0.85 2.54 3.248(7) 141.6 .
O11 H11B O6 0.85 2.10 2.685(7) 125.3 .
O12 H12B O2 0.85 2.01 2.687(7) 135.9 .
O13 H13B O1 0.85 1.83 2.676(6) 170.3 .
O9 H9B O4 0.85 2.00 2.793(7) 154.9 2_745
O10 H10B O8 0.85 2.08 2.748(7) 134.6 2_655
O10 H10A O3 0.85 1.91 2.755(7) 172.0 2_645
O12 H12A O15 0.85 2.25 3.006(7) 148.6 2_645
O11 H11A O1W 0.85 2.35 2.897(9) 122.3 3_655
O14 H14A O1W 0.96 2.37 3.194(9) 143.1 3_655
O16 H16B O5 0.85 2.14 2.831(7) 138.6 2_755
O13 H13A O8 0.85 2.27 3.024(7) 148.1 2_755
O14 H14B O3 0.96 1.85 2.753(7) 154.8 4_565
O15 H15B O2 0.96 2.15 2.902(7) 134.3 4_565
O16 H16A O2 0.85 2.11 2.754(7) 132.5 4_665
